data_4033833
loop_
_publ_author_name
'Nitisha, ?'
'Venkatakrishnan, Parthasarathy'

_publ_section_title
;
 Accessing [<i>g</i>]-Face \p-Expanded Fluorescent Coumarins by Scholl
 Cyclization.
;
_journal_issue 17
_journal_name_full 'The Journal of organic chemistry'
_journal_page_first 10679
_journal_page_last 10689
_journal_paper_doi 10.1021/acs.joc.9b01223
_journal_volume 84
_journal_year 2019
_chemical_formula_sum 'C24 H20 O4'
_chemical_formula_weight 372.40
_space_group_crystal_system monoclinic
_space_group_IT_number 14
_space_group_name_Hall '-P 2yn'
_space_group_name_H-M_alt 'P 1 21/n 1'
_atom_sites_solution_hydrogens geom
_audit_creation_method SHELXL-2014/7
_cell_angle_alpha 90
_cell_angle_beta 97.258(4)
_cell_angle_gamma 90
_cell_formula_units_Z 4
_cell_length_a 8.2181(7)
_cell_length_b 18.9531(17)
_cell_length_c 12.3150(11)
_cell_measurement_reflns_used 9976
_cell_measurement_temperature 296(2)
_cell_measurement_theta_max 27.10
_cell_measurement_theta_min 2.72
_cell_volume 1902.8(3)
_computing_cell_refinement 'Bruker SAINT'
_computing_data_collection 'Bruker APEX2'
_computing_data_reduction 'Bruker SAINT'
_computing_molecular_graphics 'Bruker SHELXTL'
_computing_publication_material 'Bruker SHELXTL'
_computing_structure_refinement 'SHELXL-2014/7 (Sheldrick, 2014)'
_computing_structure_solution 'SHELXS-97 (Sheldrick 2008)'
_diffrn_ambient_temperature 296(2)
_diffrn_measured_fraction_theta_full 1.000
_diffrn_measured_fraction_theta_max 1.000
_diffrn_measurement_device_type 'Bruker APEX-II CCD'
_diffrn_measurement_method '\f and \w scans'
_diffrn_radiation_type MoK\a
_diffrn_radiation_wavelength 0.71073
_diffrn_reflns_av_R_equivalents 0.0241
_diffrn_reflns_av_unetI/netI 0.0138
_diffrn_reflns_Laue_measured_fraction_full 1.000
_diffrn_reflns_Laue_measured_fraction_max 1.000
_diffrn_reflns_limit_h_max 9
_diffrn_reflns_limit_h_min -9
_diffrn_reflns_limit_k_max 17
_diffrn_reflns_limit_k_min -22
_diffrn_reflns_limit_l_max 14
_diffrn_reflns_limit_l_min -14
_diffrn_reflns_number 27373
_diffrn_reflns_point_group_measured_fraction_full 1.000
_diffrn_reflns_point_group_measured_fraction_max 1.000
_diffrn_reflns_theta_full 24.999
_diffrn_reflns_theta_max 24.999
_diffrn_reflns_theta_min 1.983
_exptl_absorpt_coefficient_mu 0.088
_exptl_absorpt_correction_T_max 0.991
_exptl_absorpt_correction_T_min 0.978
_exptl_absorpt_correction_type multi-scan
_exptl_absorpt_process_details 'SADABS V2014/5(Bruker AXS.Inc)'
_exptl_crystal_colour colourless
_exptl_crystal_density_diffrn 1.300
_exptl_crystal_description Block
_exptl_crystal_F_000 784
_exptl_crystal_size_max 0.250
_exptl_crystal_size_mid 0.220
_exptl_crystal_size_min 0.100
_refine_diff_density_max 0.109
_refine_diff_density_min -0.170
_refine_diff_density_rms 0.035
_refine_ls_extinction_method none
_refine_ls_goodness_of_fit_ref 1.042
_refine_ls_hydrogen_treatment constr
_refine_ls_matrix_type full
_refine_ls_number_parameters 256
_refine_ls_number_reflns 3351
_refine_ls_number_restraints 0
_refine_ls_restrained_S_all 1.042
_refine_ls_R_factor_all 0.0465
_refine_ls_R_factor_gt 0.0361
_refine_ls_shift/su_max 0.000
_refine_ls_shift/su_mean 0.000
_refine_ls_structure_factor_coef Fsqd
_refine_ls_weighting_details 'w=1/[\s^2^(Fo^2^)+(0.0444P)^2^+0.4706P] where P=(Fo^2^+2Fc^2^)/3'
_refine_ls_weighting_scheme calc
_refine_ls_wR_factor_gt 0.0875
_refine_ls_wR_factor_ref 0.0972
_reflns_Friedel_coverage 0.000
_reflns_number_gt 2724
_reflns_number_total 3351
_reflns_threshold_expression 'I > 2\s(I)'
_cod_data_source_file jo9b01223_si_002.cif
_cod_data_source_block 43A
_cod_original_sg_symbol_H-M 'P 21/n'
_cod_database_code 4033833
_shelx_shelxl_version_number 2014/7
_shelx_space_group_comment
; 
The symmetry employed for this shelxl refinement is uniquely defined 
by the following loop, which should always be used as a source of 
symmetry information in preference to the above space-group names. 
They are only intended as comments. 
;
_shelx_estimated_absorpt_t_min 0.978
_shelx_estimated_absorpt_t_max 0.991

loop_
_space_group_symop_operation_xyz
'x, y, z'
'-x+1/2, y+1/2, -z+1/2'
'-x, -y, -z'
'x-1/2, -y-1/2, z-1/2'

loop_
_atom_site_label
_atom_site_type_symbol
_atom_site_fract_x
_atom_site_fract_y
_atom_site_fract_z
_atom_site_U_iso_or_equiv
_atom_site_adp_type
_atom_site_occupancy
_atom_site_site_symmetry_order
_atom_site_calc_flag
_atom_site_refinement_flags_posn
_atom_site_refinement_flags_adp
C1 C -0.03894(16) 0.13436(7) 0.12045(11) 0.0384(3) Uani 1 1 d . .
C2 C -0.10872(17) 0.11553(8) 0.01549(12) 0.0432(3) Uani 1 1 d . .
H2 H -0.0988 0.1455 -0.0431 0.052 Uiso 1 1 calc R U
C3 C -0.19237(16) 0.05277(8) -0.00203(11) 0.0399(3) Uani 1 1 d . .
C4 C -0.34969(19) -0.02112(8) -0.13416(12) 0.0488(4) Uani 1 1 d . .
C5 C -0.36833(18) -0.06919(8) -0.04660(12) 0.0470(4) Uani 1 1 d . .
H5 H -0.4307 -0.1097 -0.0626 0.056 Uiso 1 1 calc R U
C6 C -0.30053(17) -0.05886(7) 0.05740(12) 0.0423(3) Uani 1 1 d . .
C7 C -0.20809(16) 0.00551(7) 0.08240(11) 0.0381(3) Uani 1 1 d . .
C8 C -0.13766(17) 0.02488(7) 0.18750(11) 0.0396(3) Uani 1 1 d . .
H8 H -0.1461 -0.0059 0.2453 0.048 Uiso 1 1 calc R U
C9 C -0.05578(16) 0.08826(7) 0.20859(11) 0.0377(3) Uani 1 1 d . .
C10 C -0.3188(2) -0.11127(9) 0.14587(14) 0.0620(5) Uani 1 1 d . .
H10A H -0.3913 -0.1484 0.1172 0.093 Uiso 1 1 calc R U
H10B H -0.3634 -0.0883 0.2050 0.093 Uiso 1 1 calc R U
H10C H -0.2134 -0.1308 0.1722 0.093 Uiso 1 1 calc R U
C11 C 0.00230(16) 0.10748(7) 0.32449(11) 0.0377(3) Uani 1 1 d . .
C12 C 0.10133(16) 0.06116(7) 0.39098(11) 0.0386(3) Uani 1 1 d . .
H12 H 0.1353 0.0190 0.3623 0.046 Uiso 1 1 calc R U
C13 C 0.14949(16) 0.07768(8) 0.50007(11) 0.0406(3) Uani 1 1 d . .
C14 C 0.09636(19) 0.13962(8) 0.54357(12) 0.0487(4) Uani 1 1 d . .
H14 H 0.1264 0.1501 0.6171 0.058 Uiso 1 1 calc R U
C15 C -0.0008(2) 0.18560(8) 0.47785(12) 0.0503(4) Uani 1 1 d . .
H15 H -0.0361 0.2273 0.5071 0.060 Uiso 1 1 calc R U
C16 C -0.04662(18) 0.17025(8) 0.36846(12) 0.0445(4) Uani 1 1 d . .
H16 H -0.1104 0.2021 0.3242 0.053 Uiso 1 1 calc R U
C17 C 0.30321(19) -0.02896(8) 0.53132(14) 0.0540(4) Uani 1 1 d . .
H17A H 0.2099 -0.0587 0.5102 0.081 Uiso 1 1 calc R U
H17B H 0.3756 -0.0517 0.5880 0.081 Uiso 1 1 calc R U
H17C H 0.3603 -0.0207 0.4691 0.081 Uiso 1 1 calc R U
C18 C 0.04981(17) 0.20256(7) 0.13853(11) 0.0393(3) Uani 1 1 d . .
C19 C 0.20675(17) 0.20433(7) 0.19653(11) 0.0392(3) Uani 1 1 d . .
H19 H 0.2595 0.1625 0.2194 0.047 Uiso 1 1 calc R U
C20 C 0.28377(18) 0.26816(8) 0.21995(12) 0.0439(3) Uani 1 1 d . .
C21 C 0.2063(2) 0.33074(8) 0.18593(13) 0.0549(4) Uani 1 1 d . .
H21 H 0.2580 0.3737 0.2026 0.066 Uiso 1 1 calc R U
C22 C 0.0532(2) 0.32870(9) 0.12760(14) 0.0578(4) Uani 1 1 d . .
H22 H 0.0012 0.3706 0.1044 0.069 Uiso 1 1 calc R U
C23 C -0.02508(19) 0.26514(8) 0.10278(13) 0.0510(4) Uani 1 1 d . .
H23 H -0.1283 0.2645 0.0620 0.061 Uiso 1 1 calc R U
C24 C 0.5147(2) 0.21210(11) 0.31957(19) 0.0801(6) Uani 1 1 d . .
H24A H 0.4410 0.1854 0.3581 0.120 Uiso 1 1 calc R U
H24B H 0.6111 0.2239 0.3687 0.120 Uiso 1 1 calc R U
H24C H 0.5452 0.1845 0.2599 0.120 Uiso 1 1 calc R U
O1 O -0.25944(13) 0.03882(6) -0.10815(8) 0.0502(3) Uani 1 1 d . .
O2 O -0.40454(16) -0.02856(7) -0.22924(9) 0.0682(4) Uani 1 1 d . .
O3 O 0.24980(13) 0.03638(6) 0.57077(8) 0.0531(3) Uani 1 1 d . .
O4 O 0.43630(14) 0.27474(6) 0.27833(10) 0.0622(3) Uani 1 1 d . .

loop_
_atom_site_aniso_label
_atom_site_aniso_U_11
_atom_site_aniso_U_22
_atom_site_aniso_U_33
_atom_site_aniso_U_23
_atom_site_aniso_U_13
_atom_site_aniso_U_12
C1 0.0357(7) 0.0411(8) 0.0377(8) 0.0037(6) 0.0017(6) 0.0032(6)
C2 0.0451(8) 0.0473(9) 0.0365(8) 0.0088(6) 0.0021(6) 0.0002(7)
C3 0.0386(7) 0.0486(8) 0.0311(7) -0.0005(6) -0.0010(6) 0.0043(6)
C4 0.0484(8) 0.0555(10) 0.0405(9) -0.0106(7) -0.0024(7) 0.0049(7)
C5 0.0479(8) 0.0451(8) 0.0467(9) -0.0102(7) 0.0013(7) 0.0003(7)
C6 0.0436(8) 0.0399(8) 0.0428(8) -0.0050(6) 0.0033(6) 0.0039(6)
C7 0.0374(7) 0.0401(8) 0.0363(7) -0.0006(6) 0.0020(6) 0.0037(6)
C8 0.0435(7) 0.0413(8) 0.0333(7) 0.0037(6) 0.0018(6) 0.0001(6)
C9 0.0358(7) 0.0410(8) 0.0352(7) 0.0015(6) 0.0006(6) 0.0017(6)
C10 0.0829(12) 0.0459(9) 0.0547(10) 0.0011(8) -0.0005(9) -0.0130(9)
C11 0.0370(7) 0.0421(8) 0.0341(7) 0.0012(6) 0.0047(6) -0.0062(6)
C12 0.0397(7) 0.0390(7) 0.0366(8) -0.0008(6) 0.0027(6) -0.0053(6)
C13 0.0403(7) 0.0454(8) 0.0346(7) 0.0027(6) -0.0017(6) -0.0117(6)
C14 0.0566(9) 0.0541(9) 0.0347(8) -0.0058(7) 0.0028(7) -0.0139(7)
C15 0.0593(9) 0.0457(9) 0.0473(9) -0.0095(7) 0.0120(7) -0.0044(7)
C16 0.0466(8) 0.0439(8) 0.0429(8) 0.0020(6) 0.0062(7) 0.0005(7)
C17 0.0490(9) 0.0522(10) 0.0578(10) 0.0088(8) -0.0047(8) -0.0029(7)
C18 0.0407(7) 0.0418(8) 0.0359(7) 0.0033(6) 0.0068(6) 0.0008(6)
C19 0.0408(7) 0.0393(8) 0.0380(7) 0.0003(6) 0.0073(6) 0.0021(6)
C20 0.0438(8) 0.0484(9) 0.0403(8) -0.0049(6) 0.0087(6) -0.0050(7)
C21 0.0673(11) 0.0390(8) 0.0600(10) -0.0013(7) 0.0137(8) -0.0066(8)
C22 0.0649(11) 0.0418(9) 0.0668(11) 0.0107(8) 0.0084(9) 0.0081(8)
C23 0.0477(9) 0.0482(9) 0.0561(10) 0.0099(7) 0.0021(7) 0.0037(7)
C24 0.0549(11) 0.0880(15) 0.0896(15) -0.0186(12) -0.0213(10) 0.0075(10)
O1 0.0584(6) 0.0577(7) 0.0318(5) 0.0007(5) -0.0044(5) -0.0038(5)
O2 0.0817(8) 0.0790(9) 0.0392(7) -0.0100(6) -0.0108(6) -0.0036(7)
O3 0.0598(7) 0.0548(7) 0.0403(6) 0.0048(5) -0.0111(5) -0.0059(5)
O4 0.0508(6) 0.0616(7) 0.0713(8) -0.0088(6) -0.0041(6) -0.0105(6)

loop_
_atom_type_symbol
_atom_type_description
_atom_type_scat_dispersion_real
_atom_type_scat_dispersion_imag
_atom_type_scat_source
C C 0.0033 0.0016 'International Tables Vol C Tables 4.2.6.8 and 6.1.1.4'
H H 0.0000 0.0000 'International Tables Vol C Tables 4.2.6.8 and 6.1.1.4'
O O 0.0106 0.0060 'International Tables Vol C Tables 4.2.6.8 and 6.1.1.4'

loop_
_geom_angle_atom_site_label_1
_geom_angle_atom_site_label_2
_geom_angle_atom_site_label_3
_geom_angle
C2 C1 C9 119.04(13)
C2 C1 C18 119.89(12)
C9 C1 C18 121.07(12)
C3 C2 C1 120.37(13)
C3 C2 H2 119.8
C1 C2 H2 119.8
C2 C3 O1 116.50(12)
C2 C3 C7 122.06(13)
O1 C3 C7 121.43(13)
O2 C4 O1 116.57(15)
O2 C4 C5 126.29(15)
O1 C4 C5 117.14(12)
C6 C5 C4 123.55(14)
C6 C5 H5 118.2
C4 C5 H5 118.2
C5 C6 C7 117.89(13)
C5 C6 C10 121.96(14)
C7 C6 C10 120.15(13)
C3 C7 C8 117.14(13)
C3 C7 C6 118.62(12)
C8 C7 C6 124.20(13)
C9 C8 C7 122.39(13)
C9 C8 H8 118.8
C7 C8 H8 118.8
C8 C9 C1 118.97(12)
C8 C9 C11 118.70(12)
C1 C9 C11 122.22(12)
C6 C10 H10A 109.5
C6 C10 H10B 109.5
H10A C10 H10B 109.5
C6 C10 H10C 109.5
H10A C10 H10C 109.5
H10B C10 H10C 109.5
C16 C11 C12 119.23(13)
C16 C11 C9 120.62(12)
C12 C11 C9 120.11(12)
C13 C12 C11 120.10(13)
C13 C12 H12 120.0
C11 C12 H12 120.0
O3 C13 C14 115.70(13)
O3 C13 C12 124.24(13)
C14 C13 C12 120.06(13)
C15 C14 C13 119.89(14)
C15 C14 H14 120.1
C13 C14 H14 120.1
C14 C15 C16 120.42(14)
C14 C15 H15 119.8
C16 C15 H15 119.8
C15 C16 C11 120.26(14)
C15 C16 H16 119.9
C11 C16 H16 119.9
O3 C17 H17A 109.5
O3 C17 H17B 109.5
H17A C17 H17B 109.5
O3 C17 H17C 109.5
H17A C17 H17C 109.5
H17B C17 H17C 109.5
C23 C18 C19 119.25(13)
C23 C18 C1 120.53(12)
C19 C18 C1 120.15(12)
C20 C19 C18 119.93(13)
C20 C19 H19 120.0
C18 C19 H19 120.0
O4 C20 C19 123.72(14)
O4 C20 C21 115.83(13)
C19 C20 C21 120.44(14)
C22 C21 C20 119.43(15)
C22 C21 H21 120.3
C20 C21 H21 120.3
C21 C22 C23 120.83(15)
C21 C22 H22 119.6
C23 C22 H22 119.6
C22 C23 C18 120.09(14)
C22 C23 H23 120.0
C18 C23 H23 120.0
O4 C24 H24A 109.5
O4 C24 H24B 109.5
H24A C24 H24B 109.5
O4 C24 H24C 109.5
H24A C24 H24C 109.5
H24B C24 H24C 109.5
C4 O1 C3 121.32(12)
C13 O3 C17 117.97(11)
C20 O4 C24 117.21(13)

loop_
_geom_bond_atom_site_label_1
_geom_bond_atom_site_label_2
_geom_bond_distance
C1 C2 1.393(2)
C1 C9 1.4137(19)
C1 C18 1.4871(19)
C2 C3 1.377(2)
C2 H2 0.9300
C3 O1 1.3782(16)
C3 C7 1.391(2)
C4 O2 1.2086(18)
C4 O1 1.3722(18)
C4 C5 1.435(2)
C5 C6 1.345(2)
C5 H5 0.9300
C6 C7 1.450(2)
C6 C10 1.496(2)
C7 C8 1.3986(19)
C8 C9 1.3853(19)
C8 H8 0.9300
C9 C11 1.4919(19)
C10 H10A 0.9600
C10 H10B 0.9600
C10 H10C 0.9600
C11 C16 1.387(2)
C11 C12 1.3912(19)
C12 C13 1.3875(19)
C12 H12 0.9300
C13 O3 1.3672(17)
C13 C14 1.384(2)
C14 C15 1.374(2)
C14 H14 0.9300
C15 C16 1.383(2)
C15 H15 0.9300
C16 H16 0.9300
C17 O3 1.420(2)
C17 H17A 0.9600
C17 H17B 0.9600
C17 H17C 0.9600
C18 C23 1.382(2)
C18 C19 1.3935(19)
C19 C20 1.379(2)
C19 H19 0.9300
C20 O4 1.3697(18)
C20 C21 1.385(2)
C21 C22 1.368(2)
C21 H21 0.9300
C22 C23 1.382(2)
C22 H22 0.9300
C23 H23 0.9300
C24 O4 1.414(2)
C24 H24A 0.9600
C24 H24B 0.9600
C24 H24C 0.9600

loop_
_geom_torsion_atom_site_label_1
_geom_torsion_atom_site_label_2
_geom_torsion_atom_site_label_3
_geom_torsion_atom_site_label_4
_geom_torsion
C9 C1 C2 C3 -0.2(2)
C18 C1 C2 C3 -179.45(12)
C1 C2 C3 O1 179.11(12)
C1 C2 C3 C7 -1.2(2)
O2 C4 C5 C6 178.16(16)
O1 C4 C5 C6 -1.0(2)
C4 C5 C6 C7 2.0(2)
C4 C5 C6 C10 -178.20(15)
C2 C3 C7 C8 1.2(2)
O1 C3 C7 C8 -179.14(12)
C2 C3 C7 C6 178.95(13)
O1 C3 C7 C6 -1.4(2)
C5 C6 C7 C3 -0.8(2)
C10 C6 C7 C3 179.43(14)
C5 C6 C7 C8 176.80(14)
C10 C6 C7 C8 -3.0(2)
C3 C7 C8 C9 0.2(2)
C6 C7 C8 C9 -177.35(13)
C7 C8 C9 C1 -1.6(2)
C7 C8 C9 C11 174.53(12)
C2 C1 C9 C8 1.6(2)
C18 C1 C9 C8 -179.17(12)
C2 C1 C9 C11 -174.42(12)
C18 C1 C9 C11 4.8(2)
C8 C9 C11 C16 -123.28(15)
C1 C9 C11 C16 52.77(19)
C8 C9 C11 C12 54.22(18)
C1 C9 C11 C12 -129.73(14)
C16 C11 C12 C13 0.33(19)
C9 C11 C12 C13 -177.21(12)
C11 C12 C13 O3 -178.28(12)
C11 C12 C13 C14 1.3(2)
O3 C13 C14 C15 178.01(13)
C12 C13 C14 C15 -1.6(2)
C13 C14 C15 C16 0.3(2)
C14 C15 C16 C11 1.4(2)
C12 C11 C16 C15 -1.7(2)
C9 C11 C16 C15 175.84(13)
C2 C1 C18 C23 53.58(19)
C9 C1 C18 C23 -125.63(15)
C2 C1 C18 C19 -129.56(14)
C9 C1 C18 C19 51.23(19)
C23 C18 C19 C20 1.6(2)
C1 C18 C19 C20 -175.29(13)
C18 C19 C20 O4 178.64(13)
C18 C19 C20 C21 -0.2(2)
O4 C20 C21 C22 -179.69(15)
C19 C20 C21 C22 -0.8(2)
C20 C21 C22 C23 0.3(3)
C21 C22 C23 C18 1.1(3)
C19 C18 C23 C22 -2.1(2)
C1 C18 C23 C22 174.81(15)
O2 C4 O1 C3 179.49(13)
C5 C4 O1 C3 -1.2(2)
C2 C3 O1 C4 -177.90(13)
C7 C3 O1 C4 2.4(2)
C14 C13 O3 C17 177.86(13)
C12 C13 O3 C17 -2.5(2)
C19 C20 O4 C24 -2.4(2)
C21 C20 O4 C24 176.51(16)
